data_4317834
loop_
_publ_author_name
'Geeta Hundal'
'Maninder Singh Hundal'
'Sangeeta Obrai'
'N. S. Poonia'
'Subodh Kumar'

_publ_section_title
;
 Metal Complexes of Tetrapodal Ligands: Synthesis, Spectroscopic and
 Thermal Studies, and X-ray Crystal Structure Studies of Na(I), Ca(II),
 Sr(II), and Ba(II) Complexes of Tetrapodal Ligands
 N,N,N',N'-Tetrakis(2-hydroxypropyl)ethylenediamine and
 N,N,N',N'-Tetrakis(2-hydroxyethyl)ethylenediamine
;
_journal_name_full 'Inorganic Chemistry'
_journal_page_first 2077
_journal_page_last 2086
_journal_paper_doi 10.1021/ic0100727
_journal_volume 41
_journal_year 2002
_chemical_formula_sum 'C28 H44 Ba N6 O19'
_chemical_formula_weight 906.03
_chemical_name_systematic
;
  ?
;
_space_group_IT_number 14
_symmetry_cell_setting monoclinic
_symmetry_space_group_name_Hall '-P 2yn'
_symmetry_space_group_name_H-M 'P 1 21/n 1'
_atom_sites_solution_hydrogens geom
_atom_sites_solution_primary direct
_atom_sites_solution_secondary difmap
_audit_creation_method SHELXL
_cell_angle_alpha 90.00
_cell_angle_beta 100.45(3)
_cell_angle_gamma 90.00
_cell_formula_units_Z 4
_cell_length_a 9.376(2)
_cell_length_b 18.371(4)
_cell_length_c 22.549(5)
_cell_measurement_temperature 293(2)
_cell_volume 3819.6(15)
_computing_structure_refinement 'SHELXL-93 (Sheldrick, 1993)'
_computing_structure_solution 'SHELXS-86 (Sheldrick, 1990)'
_diffrn_ambient_temperature 293(2)
_diffrn_radiation_monochromator graphite
_diffrn_radiation_source 'fine-focus sealed tube'
_diffrn_radiation_type MoK\a
_diffrn_radiation_wavelength 0.71073
_diffrn_reflns_av_R_equivalents 0.0486
_diffrn_reflns_av_sigmaI/netI 0.0417
_diffrn_reflns_limit_h_max 8
_diffrn_reflns_limit_h_min 0
_diffrn_reflns_limit_k_max 19
_diffrn_reflns_limit_k_min 0
_diffrn_reflns_limit_l_max 23
_diffrn_reflns_limit_l_min -24
_diffrn_reflns_number 5120
_diffrn_reflns_theta_max 22.50
_diffrn_reflns_theta_min 1.84
_exptl_absorpt_coefficient_mu 1.124
_exptl_absorpt_correction_T_max 0.294
_exptl_absorpt_correction_T_min 0.265
_exptl_crystal_colour Colorless
_exptl_crystal_density_diffrn 1.576
_exptl_crystal_F_000 1848
_refine_diff_density_max 0.774
_refine_diff_density_min -0.682
_refine_diff_density_rms 0.204
_refine_ls_extinction_method none
_refine_ls_goodness_of_fit_all 1.119
_refine_ls_goodness_of_fit_obs 1.016
_refine_ls_matrix_type full
_refine_ls_number_parameters 487
_refine_ls_number_reflns 4438
_refine_ls_number_restraints 0
_refine_ls_restrained_S_all 1.264
_refine_ls_restrained_S_obs 1.016
_refine_ls_R_factor_all 0.0535
_refine_ls_R_factor_obs 0.0374
_refine_ls_shift/esd_max 5.126
_refine_ls_shift/esd_mean 0.473
_refine_ls_structure_factor_coef Fsqd
_refine_ls_weighting_details 'w=1/[\s^2^(Fo^2^)+(0.0658P)^2^+7.1176P] where P=(Fo^2^+2Fc^2^)/3'
_refine_ls_weighting_scheme calc
_refine_ls_wR_factor_all 0.1395
_refine_ls_wR_factor_obs 0.1018
_reflns_number_observed 3881
_reflns_number_total 4621
_reflns_observed_criterion >2sigma(I)
_cod_data_source_file ic0100727_08.cif
_cod_data_source_block badnbhpe
_cod_depositor_comments
;
The following automatic conversions were performed:

'_geom_angle_publ_flag' value 'Y' changed to 'y' according to the
built-in table from CIF Core dictionary named 'cif_core.dic' version
2.4.1 from 2010-06-29 (36 times).

'_geom_bond_publ_flag' value 'Y'
changed to 'y' according to the built-in table from CIF Core
dictionary named 'cif_core.dic' version 2.4.1 from 2010-06-29 (9
times).

Automatic conversion script
Id: cif_fix_values 1646 2011-03-28 12:23:43Z adriana 

The following automatic conversions were performed:

'_refine_ls_weighting_scheme' value 'calc
w=1/[\s^2^(Fo^2^)+(0.0658P)^2^+7.1176P] where P=(Fo^2^+2Fc^2^)/3' was
changed to 'calc'. New tag '_refine_ls_weighting_details' was
created. The value of the new tag was set to
'w=1/[\s^2^(Fo^2^)+(0.0658P)^2^+7.1176P] where P=(Fo^2^+2Fc^2^)/3'.

Automatic conversion script
Id: cif_fix_values 3143 2015-03-26 13:38:13Z robertas 
;
_cod_original_cell_volume 3819.6(13)
_cod_database_code 4317834

loop_
_symmetry_equiv_pos_as_xyz
'x, y, z'
'-x+1/2, y+1/2, -z+1/2'
'-x, -y, -z'
'x-1/2, -y-1/2, z-1/2'

loop_
_atom_site_aniso_label
_atom_site_aniso_U_11
_atom_site_aniso_U_22
_atom_site_aniso_U_33
_atom_site_aniso_U_23
_atom_site_aniso_U_13
_atom_site_aniso_U_12
Ba 0.0338(3) 0.0338(3) 0.0274(2) -0.0004(2) 0.0048(2) 0.0025(2)
O1 0.044(3) 0.044(3) 0.062(3) 0.003(2) 0.019(3) 0.006(2)
O2 0.036(3) 0.077(4) 0.071(4) 0.022(3) 0.014(3) 0.006(3)
O3 0.045(3) 0.057(3) 0.038(3) 0.003(2) 0.000(2) 0.001(2)
O4 0.073(4) 0.056(3) 0.052(3) -0.014(3) -0.002(3) 0.029(3)
O5 0.078(5) 0.063(4) 0.076(4) 0.004(3) 0.015(3) 0.033(3)
O6 0.069(5) 0.088(5) 0.078(4) 0.008(4) -0.013(4) 0.033(4)
O7 0.083(5) 0.105(5) 0.070(4) -0.003(4) -0.029(4) 0.035(5)
O8 0.130(6) 0.099(5) 0.054(4) -0.021(4) -0.012(4) 0.044(5)
O9 0.073(5) 0.056(4) 0.095(5) -0.012(3) 0.015(4) 0.018(3)
O10 0.133(7) 0.112(6) 0.073(5) -0.043(4) -0.028(5) 0.035(5)
O11 0.083(6) 0.056(4) 0.145(7) -0.027(4) 0.019(5) 0.021(4)
O12 0.084(5) 0.073(4) 0.084(5) 0.019(4) 0.016(4) 0.020(4)
O13 0.090(6) 0.097(6) 0.143(7) 0.035(5) 0.022(5) 0.046(5)
O14 0.135(7) 0.104(6) 0.084(6) -0.003(5) 0.004(5) 0.019(5)
O15 0.242(13) 0.111(7) 0.071(6) -0.012(5) 0.026(7) 0.030(7)
O16 0.174(9) 0.081(5) 0.125(7) -0.016(5) 0.069(6) 0.029(6)
O1W 0.090(5) 0.174(7) 0.047(3) 0.008(4) 0.016(3) 0.084(5)
O2W 0.040(3) 0.055(3) 0.051(3) -0.017(2) 0.001(2) -0.005(2)
O3W 0.047(4) 0.068(4) 0.066(4) -0.010(3) 0.011(3) -0.004(3)
N1 0.042(4) 0.046(3) 0.038(3) 0.006(3) 0.005(3) 0.002(3)
N2 0.046(4) 0.053(4) 0.033(3) -0.002(3) 0.006(3) 0.005(3)
N3 0.070(4) 0.056(3) 0.047(3) 0.001(3) -0.011(3) 0.014(3)
N4 0.062(5) 0.053(4) 0.076(5) -0.018(4) 0.003(4) 0.004(4)
N5 0.069(5) 0.070(4) 0.080(5) 0.021(4) 0.019(4) 0.019(4)
N6 0.156(11) 0.066(6) 0.084(7) 0.004(5) 0.063(7) 0.005(6)
C1 0.086(7) 0.044(5) 0.067(5) 0.016(4) 0.021(5) 0.019(4)
C2 0.079(7) 0.065(5) 0.081(6) 0.037(5) 0.031(5) 0.026(5)
C3 0.054(7) 0.089(7) 0.087(7) 0.035(5) 0.011(5) -0.016(5)
C4 0.042(6) 0.072(6) 0.068(5) 0.034(4) -0.002(4) -0.007(4)
C5 0.106(8) 0.079(6) 0.034(4) 0.016(4) 0.011(5) -0.019(6)
C6 0.145(10) 0.059(5) 0.028(4) 0.005(4) 0.006(5) -0.005(6)
C7 0.050(6) 0.096(7) 0.047(5) 0.002(4) -0.006(4) -0.004(5)
C8 0.067(7) 0.106(8) 0.046(5) -0.018(5) 0.004(4) -0.006(6)
C9 0.087(8) 0.085(7) 0.065(6) -0.034(5) -0.006(5) 0.037(6)
C10 0.110(8) 0.077(6) 0.044(5) -0.017(4) -0.001(5) 0.042(6)
C11 0.057(6) 0.048(5) 0.114(8) 0.017(5) 0.015(5) 0.015(4)
C12 0.040(6) 0.103(8) 0.083(6) 0.030(6) -0.005(5) -0.021(5)
C13 0.051(7) 0.152(10) 0.077(7) -0.027(7) 0.002(5) -0.018(6)
C14 0.079(7) 0.062(5) 0.070(6) -0.017(5) 0.019(5) 0.013(5)
C15 0.053(9) 0.051(7) 0.060(9) 0.019(7) 0.015(7) 0.020(6)
C16 0.041(5) 0.040(4) 0.057(5) 0.005(3) 0.008(4) -0.001(3)
C17 0.055(5) 0.041(4) 0.047(4) -0.002(3) 0.011(4) 0.006(4)
C18 0.050(5) 0.041(4) 0.047(4) 0.006(3) 0.003(4) 0.004(4)
C19 0.050(5) 0.036(4) 0.057(5) 0.002(4) 0.008(4) 0.004(3)
C20 0.051(5) 0.035(4) 0.056(5) -0.002(3) 0.014(4) 0.003(4)
C21 0.046(5) 0.046(4) 0.049(4) -0.002(3) 0.004(3) -0.005(4)
C22 0.064(10) 0.042(7) 0.081(11) 0.009(7) 0.031(9) 0.010(7)
C23 0.072(6) 0.039(4) 0.072(6) 0.017(4) 0.033(5) 0.013(4)
C24 0.069(6) 0.045(5) 0.076(6) 0.004(4) 0.040(5) 0.006(4)
C25 0.085(7) 0.045(5) 0.072(6) 0.013(4) 0.041(6) 0.005(5)
C26 0.077(7) 0.043(5) 0.086(7) 0.017(5) 0.041(6) 0.013(4)
C27 0.105(8) 0.040(5) 0.064(6) 0.005(4) 0.049(6) 0.006(5)
C28 0.086(7) 0.049(5) 0.065(5) 0.014(4) 0.029(5) -0.003(5)

loop_
_atom_site_label
_atom_site_type_symbol
_atom_site_fract_x
_atom_site_fract_y
_atom_site_fract_z
_atom_site_U_iso_or_equiv
_atom_site_thermal_displace_type
_atom_site_occupancy
_atom_site_calc_flag
_atom_site_refinement_flags
_atom_site_disorder_group
Ba Ba 0.46143(4) 0.54809(2) 0.09556(2) 0.0318(2) Uani 1 d . .
O1 O 0.6523(5) 0.4304(3) 0.1145(2) 0.0489(13) Uani 1 d . .
H10 H 0.7334 0.4200 0.1039 0.050 Uiso 1 d . .
O2 O 0.1980(6) 0.4896(3) 0.1071(3) 0.0607(15) Uani 1 d . .
H20 H 0.1259 0.5200 0.1082 0.050 Uiso 1 d . .
O3 O 0.7441(5) 0.6078(3) 0.1306(2) 0.0473(12) Uani 1 d . .
H30 H 0.7187 0.6600 0.1137 0.050 Uiso 1 d . .
O4 O 0.3219(6) 0.6609(3) 0.1415(2) 0.062(2) Uani 1 d . .
H40 H 0.2596 0.7000 0.1220 0.050 Uiso 1 d . .
O5 O 1.0188(7) 0.6761(3) -0.0003(3) 0.073(2) Uani 1 d . .
O6 O 1.0991(7) 0.7403(4) 0.0823(3) 0.082(2) Uani 1 d . .
O7 O 0.4985(8) 0.8629(4) -0.1265(3) 0.091(2) Uani 1 d . .
O8 O 0.6412(9) 0.7838(4) -0.1536(3) 0.098(2) Uani 1 d . .
O9 O 0.6392(7) 0.9891(3) 0.0617(3) 0.075(2) Uani 1 d . .
O10 O 0.7872(10) 0.9346(4) 0.1319(3) 0.112(3) Uani 1 d . .
O11 O 0.4988(8) 0.6941(4) 0.0170(4) 0.095(2) Uani 1 d . .
O12 O 0.6396(8) 0.7392(4) 0.0988(3) 0.080(2) Uani 1 d . .
O13 O 0.0462(9) 0.9446(4) -0.0497(4) 0.110(3) Uani 1 d . .
O14 O 0.1100(10) 0.8477(5) -0.0911(4) 0.110(2) Uani 1 d . .
O15 O 0.4598(15) 0.9457(5) 0.1964(4) 0.142(4) Uani 1 d . .
O16 O 0.2869(11) 1.0128(5) 0.1504(4) 0.121(3) Uani 1 d . .
O1W O 0.2456(8) 0.5899(5) -0.0058(3) 0.103(3) Uani 1 d . .
H11W H 0.1621 0.6200 -0.0046 0.124 Uiso 1 d . .
H12W H 0.3015 0.6250 -0.0032 0.124 Uiso 1 d . .
O2W O 0.3825(5) 0.4337(3) 0.0075(2) 0.0493(13) Uani 1 d . .
H21W H 0.2931 0.4400 -0.0027 0.059 Uiso 1 d . .
H22W H 0.4177 0.3800 0.0127 0.059 Uiso 1 d . .
O3W O 0.9247(6) 0.5536(3) 0.0520(3) 0.0604(15) Uani 1 d . .
H31W H 0.8448 0.5800 0.0732 0.072 Uiso 1 d . .
H32W H 0.9875 0.6000 0.0675 0.072 Uiso 1 d . .
N1 N 0.4474(7) 0.4424(3) 0.1946(2) 0.0422(15) Uani 1 d . .
N2 N 0.5616(7) 0.5987(3) 0.2237(2) 0.0444(15) Uani 1 d . .
N3 N 0.6066(7) 0.8256(3) -0.1176(2) 0.0604(15) Uani 1 d . .
N4 N 0.7273(8) 0.9421(4) 0.0794(4) 0.065(2) Uani 1 d . .
N5 N 0.1213(8) 0.8904(4) -0.0506(3) 0.073(2) Uani 1 d . .
N6 N 0.3679(14) 0.9606(5) 0.1531(5) 0.097(3) Uani 1 d . .
C1 C 0.6126(11) 0.3676(4) 0.1447(4) 0.065(2) Uani 1 d . .
H2A H 0.5266(11) 0.3487(4) 0.1179(4) 0.078 Uiso 1 calc R .
C2 C 0.5615(11) 0.3871(5) 0.1984(4) 0.073(3) Uani 1 d . .
H2B H 0.6441(11) 0.4040(5) 0.2275(4) 0.088 Uiso 1 calc R .
H2C H 0.5263(11) 0.3432(5) 0.2148(4) 0.088 Uiso 1 calc R .
C3 C 0.1795(10) 0.4496(5) 0.1579(5) 0.077(3) Uani 1 d . .
H3A H 0.1697(10) 0.4859(5) 0.1888(5) 0.093 Uiso 1 calc R .
C4 C 0.3068(9) 0.4074(5) 0.1830(4) 0.062(2) Uani 1 d . .
H4A H 0.2902(9) 0.3868(5) 0.2208(4) 0.075 Uiso 1 calc R .
H4B H 0.3126(9) 0.3670(5) 0.1558(4) 0.075 Uiso 1 calc R .
C5 C 0.4631(12) 0.4807(5) 0.2530(3) 0.073(3) Uani 1 d . .
H5A H 0.3699(12) 0.5019(5) 0.2559(3) 0.088 Uiso 1 calc R .
H5B H 0.4845(12) 0.4445(5) 0.2848(3) 0.088 Uiso 1 calc R .
C6 C 0.5718(13) 0.5377(4) 0.2656(3) 0.078(3) Uani 1 d . .
H6A H 0.6663(13) 0.5154(4) 0.2676(3) 0.094 Uiso 1 calc R .
H6B H 0.5684(13) 0.5572(4) 0.3053(3) 0.094 Uiso 1 calc R .
C7 C 0.8062(9) 0.6061(6) 0.1935(4) 0.067(2) Uani 1 d . .
H7A H 0.8169(9) 0.5543(6) 0.2040(4) 0.080 Uiso 1 calc R .
C8 C 0.7046(10) 0.6351(6) 0.2296(4) 0.073(3) Uani 1 d . .
H8A H 0.6879(10) 0.6860(6) 0.2192(4) 0.088 Uiso 1 calc R .
H8B H 0.7510(10) 0.6331(6) 0.2717(4) 0.088 Uiso 1 calc R .
C9 C 0.3796(12) 0.6967(5) 0.1943(4) 0.082(3) Uani 1 d . .
H9A H 0.4557(12) 0.7260(5) 0.1814(4) 0.098 Uiso 1 calc R .
C10 C 0.4611(12) 0.6527(5) 0.2393(4) 0.079(3) Uani 1 d . .
H10A H 0.3929(12) 0.6273(5) 0.2595(4) 0.095 Uiso 1 calc R .
H10B H 0.5164(12) 0.6851(5) 0.2688(4) 0.095 Uiso 1 calc R .
C11 C 0.7192(10) 0.3066(4) 0.1499(5) 0.073(3) Uani 1 d . .
H11A H 0.7459(10) 0.2981(4) 0.1113(5) 0.110 Uiso 1 calc R .
H11B H 0.6762(10) 0.2634(4) 0.1628(5) 0.110 Uiso 1 calc R .
H11C H 0.8039(10) 0.3192(4) 0.1788(5) 0.110 Uiso 1 calc R .
C12 C 0.0411(9) 0.4068(6) 0.1488(4) 0.078(3) Uani 1 d . .
H12A H -0.0384(9) 0.4380(6) 0.1323(4) 0.117 Uiso 1 calc R .
H12B H 0.0259(9) 0.3877(6) 0.1868(4) 0.117 Uiso 1 calc R .
H12C H 0.0472(9) 0.3674(6) 0.1214(4) 0.117 Uiso 1 calc R .
C13 C 0.9562(10) 0.6365(7) 0.2055(5) 0.095(4) Uani 1 d . .
H13A H 1.0130(10) 0.6135(7) 0.1794(5) 0.142 Uiso 1 calc R .
H13B H 0.9997(10) 0.6277(7) 0.2468(5) 0.142 Uiso 1 calc R .
H13C H 0.9523(10) 0.6880(7) 0.1979(5) 0.142 Uiso 1 calc R .
C14 C 0.2883(10) 0.7538(5) 0.2154(4) 0.069(3) Uani 1 d . .
H14A H 0.2376(10) 0.7804(5) 0.1814(4) 0.104 Uiso 1 calc R .
H14B H 0.3488(10) 0.7865(5) 0.2421(4) 0.104 Uiso 1 calc R .
H14C H 0.2195(10) 0.7314(5) 0.2364(4) 0.104 Uiso 1 calc R .
C15 C 1.0169(12) 0.7289(6) 0.0345(6) 0.055(3) Uani 1 d . .
C16 C 0.8976(8) 0.7843(4) 0.0141(3) 0.046(2) Uani 1 d . .
C17 C 0.8109(8) 0.7812(4) -0.0422(3) 0.048(2) Uani 1 d . .
H17A H 0.8259(8) 0.7452(4) -0.0694(3) 0.057 Uiso 1 calc R .
C18 C 0.7025(8) 0.8316(4) -0.0581(3) 0.047(2) Uani 1 d . .
C19 C 0.6745(8) 0.8855(4) -0.0201(3) 0.048(2) Uani 1 d . .
H19A H 0.6006(8) 0.9191(4) -0.0317(3) 0.058 Uiso 1 calc R .
C20 C 0.7609(8) 0.8878(4) 0.0362(3) 0.047(2) Uani 1 d . .
C21 C 0.8724(8) 0.8385(4) 0.0545(3) 0.048(2) Uani 1 d . .
H21A H 0.9292(8) 0.8415(4) 0.0927(3) 0.057 Uiso 1 calc R .
C22 C 0.5319(14) 0.7402(6) 0.0563(6) 0.060(4) Uani 1 d . .
C23 C 0.4316(10) 0.8057(4) 0.0539(4) 0.059(2) Uani 1 d . .
C24 C 0.3245(10) 0.8186(4) 0.0038(4) 0.060(2) Uani 1 d . .
H24A H 0.3141(10) 0.7875(4) -0.0292(4) 0.072 Uiso 1 calc R .
C25 C 0.2334(11) 0.8780(4) 0.0032(4) 0.064(3) Uani 1 d . .
C26 C 0.2447(11) 0.9244(4) 0.0516(4) 0.065(3) Uani 1 d . .
H26A H 0.1817(11) 0.9636(4) 0.0512(4) 0.078 Uiso 1 calc R .
C27 C 0.3507(12) 0.9112(4) 0.1004(4) 0.066(3) Uani 1 d . .
C28 C 0.4467(10) 0.8533(4) 0.1024(4) 0.065(2) Uani 1 d . .
H28A H 0.5199(10) 0.8465(4) 0.1358(4) 0.077 Uiso 1 calc R .

loop_
_atom_type_symbol
_atom_type_description
_atom_type_scat_dispersion_real
_atom_type_scat_dispersion_imag
_atom_type_scat_source
C C 0.0033 0.0016 'International Tables Vol C Tables 4.2.6.8 and 6.1.1.4'
H H 0.0000 0.0000 'International Tables Vol C Tables 4.2.6.8 and 6.1.1.4'
N N 0.0061 0.0033 'International Tables Vol C Tables 4.2.6.8 and 6.1.1.4'
O O 0.0106 0.0060 'International Tables Vol C Tables 4.2.6.8 and 6.1.1.4'
Ba Ba -0.3244 2.2819 'International Tables Vol C Tables 4.2.6.8 and 6.1.1.4'

loop_
_geom_angle_atom_site_label_1
_geom_angle_atom_site_label_2
_geom_angle_atom_site_label_3
_geom_angle
_geom_angle_site_symmetry_1
_geom_angle_site_symmetry_3
_geom_angle_publ_flag
O4 Ba O2 76.2(2) . . y
O4 Ba O1 149.54(15) . . y
O2 Ba O1 104.2(2) . . y
O4 Ba O3 95.0(2) . . y
O2 Ba O3 158.80(15) . . y
O1 Ba O3 73.56(14) . . y
O4 Ba O1W 77.5(2) . . y
O2 Ba O1W 70.4(2) . . y
O1 Ba O1W 132.0(2) . . y
O3 Ba O1W 127.2(2) . . y
O4 Ba O2W 136.5(2) . . y
O2 Ba O2W 70.0(2) . . y
O1 Ba O2W 67.62(15) . . y
O3 Ba O2W 125.45(14) . . y
O1W Ba O2W 65.9(2) . . y
O4 Ba O2W 122.9(2) . 3_665 ?
O2 Ba O2W 134.0(2) . 3_665 ?
O1 Ba O2W 79.27(14) . 3_665 ?
O3 Ba O2W 66.96(13) . 3_665 ?
O1W Ba O2W 74.0(2) . 3_665 ?
O2W Ba O2W 69.3(2) . 3_665 ?
O4 Ba N1 96.9(2) . . y
O2 Ba N1 60.8(2) . . y
O1 Ba N1 59.66(15) . . y
O3 Ba N1 102.06(15) . . y
O1W Ba N1 130.6(2) . . y
O2W Ba N1 90.0(2) . . y
O2W Ba N1 138.74(15) 3_665 . ?
O4 Ba N2 59.6(2) . . y
O2 Ba N2 99.1(2) . . y
O1 Ba N2 90.7(2) . . y
O3 Ba N2 60.20(15) . . y
O1W Ba N2 137.1(2) . . y
O2W Ba N2 151.3(2) . . y
O2W Ba N2 126.88(15) 3_665 . ?
N1 Ba N2 62.1(2) . . y
O4 Ba O11 72.0(2) . . y
O2 Ba O11 124.0(2) . . y
O1 Ba O11 126.1(2) . . y
O3 Ba O11 69.4(2) . . y
O1W Ba O11 58.5(2) . . y
O2W Ba O11 105.3(2) . . y
O2W Ba O11 50.9(2) 3_665 . ?
N1 Ba O11 164.7(2) . . y
N2 Ba O11 102.8(2) . . y
O4 Ba Ba 140.30(11) . 3_665 ?
O2 Ba Ba 102.95(13) . 3_665 ?
O1 Ba Ba 69.95(11) . 3_665 ?
O3 Ba Ba 96.08(10) . 3_665 ?
O1W Ba Ba 65.51(12) . 3_665 ?
O2W Ba Ba 35.26(10) . 3_665 ?
O2W Ba Ba 34.07(9) 3_665 3_665 ?
N1 Ba Ba 117.65(11) . 3_665 ?
N2 Ba Ba 153.56(12) . 3_665 ?
O11 Ba Ba 76.62(13) . 3_665 ?
C1 O1 Ba 119.0(4) . . ?
C3 O2 Ba 122.0(5) . . ?
C7 O3 Ba 117.2(4) . . ?
C9 O4 Ba 122.9(5) . . ?
C22 O11 Ba 102.3(7) . . ?
Ba O2W Ba 110.7(2) . 3_665 ?
C4 N1 C2 109.6(7) . . ?
C4 N1 C5 108.2(7) . . ?
C2 N1 C5 108.9(7) . . ?
C4 N1 Ba 108.4(4) . . ?
C2 N1 Ba 111.4(4) . . ?
C5 N1 Ba 110.3(4) . . ?
C10 N2 C6 109.6(7) . . ?
C10 N2 C8 106.5(7) . . ?
C6 N2 C8 109.6(7) . . ?
C10 N2 Ba 109.8(4) . . ?
C6 N2 Ba 110.9(4) . . ?
C8 N2 Ba 110.2(4) . . ?
O8 N3 O7 124.7(6) . . ?
O8 N3 C18 117.7(6) . . ?
O7 N3 C18 117.6(6) . . ?
O9 N4 O10 124.4(8) . . ?
O9 N4 C20 118.8(7) . . ?
O10 N4 C20 116.8(7) . . ?
O14 N5 O13 125.2(9) . . ?
O14 N5 C25 118.7(7) . . ?
O13 N5 C25 116.1(8) . . ?
O15 N6 O16 124.3(11) . . ?
O15 N6 C27 117.8(10) . . ?
O16 N6 C27 117.8(12) . . ?
O1 C1 C2 111.1(7) . . ?
O1 C1 C11 114.6(7) . . ?
C2 C1 C11 116.5(7) . . ?
C1 C2 N1 118.6(7) . . ?
O2 C3 C4 112.6(8) . . ?
O2 C3 C12 113.3(8) . . ?
C4 C3 C12 113.9(8) . . ?
N1 C4 C3 119.5(7) . . ?
C6 C5 N1 118.1(7) . . ?
C5 C6 N2 117.8(8) . . ?
O3 C7 C8 110.8(7) . . ?
O3 C7 C13 111.8(7) . . ?
C8 C7 C13 116.7(8) . . ?
C7 C8 N2 117.0(7) . . ?
O4 C9 C10 115.2(8) . . ?
O4 C9 C14 117.0(8) . . ?
C10 C9 C14 116.3(8) . . ?
C9 C10 N2 120.4(7) . . ?
O6 C15 O5 127.3(9) . . ?
O6 C15 C16 117.6(10) . . ?
O5 C15 C16 115.1(10) . . ?
C17 C16 C21 119.2(7) . . ?
C17 C16 C15 121.9(8) . . ?
C21 C16 C15 118.8(8) . . ?
C16 C17 C18 119.8(7) . . ?
C19 C18 C17 122.9(7) . . ?
C19 C18 N3 118.0(6) . . ?
C17 C18 N3 119.1(6) . . ?
C18 C19 C20 116.9(7) . . ?
C19 C20 C21 122.6(7) . . ?
C19 C20 N4 118.1(7) . . ?
C21 C20 N4 119.2(7) . . ?
C20 C21 C16 118.6(7) . . ?
O11 C22 O12 127.1(10) . . ?
O11 C22 C23 116.6(12) . . ?
O12 C22 C23 116.2(11) . . ?
C28 C23 C24 119.3(7) . . ?
C28 C23 C22 119.8(10) . . ?
C24 C23 C22 120.9(9) . . ?
C23 C24 C25 119.7(8) . . ?
C26 C25 C24 121.5(9) . . ?
C26 C25 N5 120.0(8) . . ?
C24 C25 N5 118.4(8) . . ?
C27 C26 C25 118.1(8) . . ?
C26 C27 C28 122.4(8) . . ?
C26 C27 N6 119.7(9) . . ?
C28 C27 N6 117.9(10) . . ?
C23 C28 C27 118.9(9) . . ?

loop_
_geom_bond_atom_site_label_1
_geom_bond_atom_site_label_2
_geom_bond_distance
_geom_bond_site_symmetry_2
_geom_bond_publ_flag
Ba O4 2.752(5) . y
Ba O2 2.749(5) . y
Ba O1 2.790(5) . y
Ba O3 2.844(5) . y
Ba O1W 2.869(6) . y
Ba O2W 2.893(5) . y
Ba O2W 2.981(5) 3_665 ?
Ba N1 2.981(5) . y
Ba N2 3.017(5) . y
Ba O11 3.268(8) . y
Ba Ba 4.8319(11) 3_665 ?
O1 C1 1.424(9) . ?
O2 C3 1.398(10) . ?
O3 C7 1.433(9) . ?
O4 C9 1.381(10) . ?
O5 C15 1.250(13) . ?
O6 C15 1.224(13) . ?
O7 N3 1.210(8) . ?
O8 N3 1.204(8) . ?
O9 N4 1.212(9) . ?
O10 N4 1.222(10) . ?
O11 C22 1.223(14) . ?
O12 C22 1.260(14) . ?
O13 N5 1.222(9) . ?
O14 N5 1.194(9) . ?
O15 N6 1.211(14) . ?
O16 N6 1.218(12) . ?
O2W Ba 2.981(5) 3_665 ?
N1 C4 1.447(10) . ?
N1 C2 1.465(10) . ?
N1 C5 1.477(10) . ?
N2 C10 1.456(10) . ?
N2 C6 1.457(10) . ?
N2 C8 1.483(11) . ?
N3 C18 1.477(9) . ?
N4 C20 1.468(10) . ?
N5 C25 1.472(12) . ?
N6 C27 1.480(13) . ?
C1 C2 1.427(11) . ?
C1 C11 1.491(11) . ?
C3 C4 1.449(12) . ?
C3 C12 1.499(12) . ?
C5 C6 1.454(13) . ?
C7 C8 1.462(12) . ?
C7 C13 1.492(12) . ?
C9 C10 1.409(12) . ?
C9 C14 1.486(11) . ?
C15 C16 1.520(12) . ?
C16 C17 1.380(10) . ?
C16 C21 1.396(10) . ?
C17 C18 1.373(10) . ?
C18 C19 1.366(10) . ?
C19 C20 1.377(10) . ?
C20 C21 1.388(10) . ?
C22 C23 1.523(13) . ?
C23 C28 1.387(12) . ?
C23 C24 1.390(12) . ?
C24 C25 1.384(11) . ?
C25 C26 1.373(12) . ?
C26 C27 1.363(13) . ?
C27 C28 1.390(12) . ?

loop_
_geom_torsion_atom_site_label_1
_geom_torsion_atom_site_label_2
_geom_torsion_atom_site_label_3
_geom_torsion_atom_site_label_4
_geom_torsion
_geom_torsion_site_symmetry_1
_geom_torsion_site_symmetry_2
_geom_torsion_site_symmetry_3
_geom_torsion_site_symmetry_4
_geom_torsion_publ_flag
O4 Ba O1 C1 67.3(6) . . . . ?
O2 Ba O1 C1 -19.6(6) . . . . ?
O3 Ba O1 C1 138.5(5) . . . . ?
O1W Ba O1 C1 -95.9(6) . . . . ?
O2W Ba O1 C1 -80.6(5) . . . . ?
O2W Ba O1 C1 -152.6(5) 3_665 . . . ?
N1 Ba O1 C1 23.3(5) . . . . ?
N2 Ba O1 C1 80.0(5) . . . . ?
O11 Ba O1 C1 -173.6(5) . . . . ?
Ba Ba O1 C1 -118.5(5) 3_665 . . . ?
O4 Ba O2 C3 -95.3(7) . . . . ?
O1 Ba O2 C3 53.3(7) . . . . ?
O3 Ba O2 C3 -27.7(9) . . . . ?
O1W Ba O2 C3 -176.7(7) . . . . ?
O2W Ba O2 C3 112.7(7) . . . . ?
O2W Ba O2 C3 142.0(6) 3_665 . . . ?
N1 Ba O2 C3 10.9(6) . . . . ?
N2 Ba O2 C3 -39.8(7) . . . . ?
O11 Ba O2 C3 -152.0(7) . . . . ?
Ba Ba O2 C3 125.6(7) 3_665 . . . ?
O4 Ba O3 C7 72.9(6) . . . . ?
O2 Ba O3 C7 8.6(8) . . . . ?
O1 Ba O3 C7 -78.2(5) . . . . ?
O1W Ba O3 C7 151.0(5) . . . . ?
O2W Ba O3 C7 -124.0(5) . . . . ?
O2W Ba O3 C7 -163.3(6) 3_665 . . . ?
N1 Ba O3 C7 -25.2(6) . . . . ?
N2 Ba O3 C7 22.4(5) . . . . ?
O11 Ba O3 C7 141.5(6) . . . . ?
Ba Ba O3 C7 -145.2(5) 3_665 . . . ?
O2 Ba O4 C9 123.6(8) . . . . ?
O1 Ba O4 C9 28.9(9) . . . . ?
O3 Ba O4 C9 -36.8(7) . . . . ?
O1W Ba O4 C9 -163.8(8) . . . . ?
O2W Ba O4 C9 163.4(7) . . . . ?
O2W Ba O4 C9 -102.5(7) 3_665 . . . ?
N1 Ba O4 C9 66.0(7) . . . . ?
N2 Ba O4 C9 14.2(7) . . . . ?
O11 Ba O4 C9 -103.2(8) . . . . ?
Ba Ba O4 C9 -142.6(7) 3_665 . . . ?
O4 Ba O11 C22 45.4(7) . . . . ?
O2 Ba O11 C22 104.0(7) . . . . ?
O1 Ba O11 C22 -106.8(7) . . . . ?
O3 Ba O11 C22 -57.3(7) . . . . ?
O1W Ba O11 C22 131.5(8) . . . . ?
O2W Ba O11 C22 180.0(7) . . . . ?
O2W Ba O11 C22 -133.9(8) 3_665 . . . ?
N1 Ba O11 C22 0.6(11) . . . . ?
N2 Ba O11 C22 -6.4(7) . . . . ?
Ba Ba O11 C22 -159.2(7) 3_665 . . . ?
O4 Ba O2W Ba 116.5(2) . . . 3_665 ?
O2 Ba O2W Ba 157.9(2) . . . 3_665 ?
O1 Ba O2W Ba -86.6(2) . . . 3_665 ?
O3 Ba O2W Ba -38.6(2) . . . 3_665 ?
O1W Ba O2W Ba 81.1(2) . . . 3_665 ?
O2W Ba O2W Ba 0.0 3_665 . . 3_665 ?
N1 Ba O2W Ba -143.4(2) . . . 3_665 ?
N2 Ba O2W Ba -130.3(3) . . . 3_665 ?
O11 Ba O2W Ba 36.7(2) . . . 3_665 ?
Ba Ba O2W Ba 0.0 3_665 . . 3_665 ?
O4 Ba N1 C4 83.0(5) . . . . ?
O2 Ba N1 C4 13.0(5) . . . . ?
O1 Ba N1 C4 -117.8(5) . . . . ?
O3 Ba N1 C4 179.6(5) . . . . ?
O1W Ba N1 C4 3.5(6) . . . . ?
O2W Ba N1 C4 -54.0(5) . . . . ?
O2W Ba N1 C4 -111.7(5) 3_665 . . . ?
N2 Ba N1 C4 133.1(5) . . . . ?
O11 Ba N1 C4 125.4(7) . . . . ?
Ba Ba N1 C4 -76.8(5) 3_665 . . . ?
O4 Ba N1 C2 -156.4(6) . . . . ?
O2 Ba N1 C2 133.6(6) . . . . ?
O1 Ba N1 C2 2.8(5) . . . . ?
O3 Ba N1 C2 -59.8(6) . . . . ?
O1W Ba N1 C2 124.1(6) . . . . ?
O2W Ba N1 C2 66.6(6) . . . . ?
O2W Ba N1 C2 8.9(6) 3_665 . . . ?
N2 Ba N1 C2 -106.3(6) . . . . ?
O11 Ba N1 C2 -114.0(8) . . . . ?
Ba Ba N1 C2 43.8(6) 3_665 . . . ?
O4 Ba N1 C5 -35.4(6) . . . . ?
O2 Ba N1 C5 -105.4(6) . . . . ?
O1 Ba N1 C5 123.9(6) . . . . ?
O3 Ba N1 C5 61.3(6) . . . . ?
O1W Ba N1 C5 -114.8(6) . . . . ?
O2W Ba N1 C5 -172.3(5) . . . . ?
O2W Ba N1 C5 130.0(5) 3_665 . . . ?
N2 Ba N1 C5 14.8(5) . . . . ?
O11 Ba N1 C5 7.1(10) . . . . ?
Ba Ba N1 C5 164.8(5) 3_665 . . . ?
O4 Ba N2 C10 6.5(6) . . . . ?
O2 Ba N2 C10 -61.6(6) . . . . ?
O1 Ba N2 C10 -166.1(6) . . . . ?
O3 Ba N2 C10 123.4(6) . . . . ?
O1W Ba N2 C10 9.4(7) . . . . ?
O2W Ba N2 C10 -126.3(6) . . . . ?
O2W Ba N2 C10 116.8(6) 3_665 . . . ?
N1 Ba N2 C10 -111.4(6) . . . . ?
O11 Ba N2 C10 66.5(6) . . . . ?
Ba Ba N2 C10 152.1(5) 3_665 . . . ?
O4 Ba N2 C6 127.9(7) . . . . ?
O2 Ba N2 C6 59.8(6) . . . . ?
O1 Ba N2 C6 -44.7(6) . . . . ?
O3 Ba N2 C6 -115.2(6) . . . . ?
O1W Ba N2 C6 130.7(6) . . . . ?
O2W Ba N2 C6 -5.0(8) . . . . ?
O2W Ba N2 C6 -121.8(6) 3_665 . . . ?
N1 Ba N2 C6 9.9(6) . . . . ?
O11 Ba N2 C6 -172.1(6) . . . . ?
Ba Ba N2 C6 -86.6(7) 3_665 . . . ?
O4 Ba N2 C8 -110.5(6) . . . . ?
O2 Ba N2 C8 -178.6(5) . . . . ?
O1 Ba N2 C8 76.9(5) . . . . ?
O3 Ba N2 C8 6.4(5) . . . . ?
O1W Ba N2 C8 -107.7(6) . . . . ?
O2W Ba N2 C8 116.6(6) . . . . ?
O2W Ba N2 C8 -0.2(6) 3_665 . . . ?
N1 Ba N2 C8 131.5(6) . . . . ?
O11 Ba N2 C8 -50.6(5) . . . . ?
Ba Ba N2 C8 35.0(6) 3_665 . . . ?
Ba O1 C1 C2 -48.1(9) . . . . ?
Ba O1 C1 C11 177.2(6) . . . . ?
O1 C1 C2 N1 51.5(12) . . . . ?
C11 C1 C2 N1 -174.8(8) . . . . ?
C4 N1 C2 C1 90.7(10) . . . . ?
C5 N1 C2 C1 -151.1(9) . . . . ?
Ba N1 C2 C1 -29.2(10) . . . . ?
Ba O2 C3 C4 -34.0(11) . . . . ?
Ba O2 C3 C12 -165.1(6) . . . . ?
C2 N1 C4 C3 -159.7(8) . . . . ?
C5 N1 C4 C3 81.7(10) . . . . ?
Ba N1 C4 C3 -38.0(10) . . . . ?
O2 C3 C4 N1 49.8(12) . . . . ?
C12 C3 C4 N1 -179.4(8) . . . . ?
C4 N1 C5 C6 -160.8(8) . . . . ?
C2 N1 C5 C6 80.1(10) . . . . ?
Ba N1 C5 C6 -42.4(10) . . . . ?
N1 C5 C6 N2 57.8(13) . . . . ?
C10 N2 C6 C5 84.6(10) . . . . ?
C8 N2 C6 C5 -158.8(9) . . . . ?
Ba N2 C6 C5 -36.9(11) . . . . ?
Ba O3 C7 C8 -50.0(9) . . . . ?
Ba O3 C7 C13 178.0(6) . . . . ?
O3 C7 C8 N2 58.1(11) . . . . ?
C13 C7 C8 N2 -172.4(8) . . . . ?
C10 N2 C8 C7 -154.4(8) . . . . ?
C6 N2 C8 C7 87.0(9) . . . . ?
Ba N2 C8 C7 -35.3(9) . . . . ?
Ba O4 C9 C10 -34.6(13) . . . . ?
Ba O4 C9 C14 -176.6(6) . . . . ?
O4 C9 C10 N2 42.0(15) . . . . ?
C14 C9 C10 N2 -175.7(9) . . . . ?
C6 N2 C10 C9 -149.6(10) . . . . ?
C8 N2 C10 C9 91.8(11) . . . . ?
Ba N2 C10 C9 -27.5(12) . . . . ?
O6 C15 C16 C17 171.9(9) . . . . ?
O5 C15 C16 C17 -8.3(13) . . . . ?
O6 C15 C16 C21 -10.1(13) . . . . ?
O5 C15 C16 C21 169.7(8) . . . . ?
C21 C16 C17 C18 0.6(11) . . . . ?
C15 C16 C17 C18 178.6(7) . . . . ?
C16 C17 C18 C19 -0.4(12) . . . . ?
C16 C17 C18 N3 -177.3(7) . . . . ?
O8 N3 C18 C19 171.4(8) . . . . ?
O7 N3 C18 C19 -8.7(11) . . . . ?
O8 N3 C18 C17 -11.5(11) . . . . ?
O7 N3 C18 C17 168.3(7) . . . . ?
C17 C18 C19 C20 -0.1(11) . . . . ?
N3 C18 C19 C20 176.8(7) . . . . ?
C18 C19 C20 C21 0.4(11) . . . . ?
C18 C19 C20 N4 -176.0(7) . . . . ?
O9 N4 C20 C19 -10.2(11) . . . . ?
O10 N4 C20 C19 167.0(8) . . . . ?
O9 N4 C20 C21 173.2(8) . . . . ?
O10 N4 C20 C21 -9.6(12) . . . . ?
C19 C20 C21 C16 -0.3(11) . . . . ?
N4 C20 C21 C16 176.2(7) . . . . ?
C17 C16 C21 C20 -0.3(11) . . . . ?
C15 C16 C21 C20 -178.3(7) . . . . ?
Ba O11 C22 O12 58.9(13) . . . . ?
Ba O11 C22 C23 -120.7(7) . . . . ?
O11 C22 C23 C28 168.4(9) . . . . ?
O12 C22 C23 C28 -11.2(13) . . . . ?
O11 C22 C23 C24 -11.4(14) . . . . ?
O12 C22 C23 C24 169.0(9) . . . . ?
C28 C23 C24 C25 -0.8(12) . . . . ?
C22 C23 C24 C25 179.0(8) . . . . ?
C23 C24 C25 C26 -1.0(12) . . . . ?
C23 C24 C25 N5 179.9(7) . . . . ?
O14 N5 C25 C26 -177.0(8) . . . . ?
O13 N5 C25 C26 2.9(12) . . . . ?
O14 N5 C25 C24 2.1(12) . . . . ?
O13 N5 C25 C24 -178.0(8) . . . . ?
C24 C25 C26 C27 1.4(13) . . . . ?
N5 C25 C26 C27 -179.5(7) . . . . ?
C25 C26 C27 C28 0.1(13) . . . . ?
C25 C26 C27 N6 179.0(8) . . . . ?
O15 N6 C27 C26 177.3(10) . . . . ?
O16 N6 C27 C26 -1.4(14) . . . . ?
O15 N6 C27 C28 -3.7(14) . . . . ?
O16 N6 C27 C28 177.6(9) . . . . ?
C24 C23 C28 C27 2.2(12) . . . . ?
C22 C23 C28 C27 -177.6(8) . . . . ?
C26 C27 C28 C23 -1.9(12) . . . . ?
N6 C27 C28 C23 179.2(8) . . . . ?
